data_2217674
loop_
_publ_author_name
'D\;abrowski, Marek'
'Luli\'nski, Sergiusz'
'Serwatowski, Janusz'

_publ_section_title
;
 (2-Butoxyphenyl)boronic acid
;
_journal_coeditor_code TK2240
_journal_issue 2
_journal_name_full 'Acta Crystallographica Section E'
_journal_page_first o437
_journal_page_last o437
_journal_paper_doi 10.1107/S1600536808000457
_journal_volume 64
_journal_year 2008
_chemical_formula_iupac 'C10 H15 B O3'
_chemical_formula_moiety 'C10 H15 B O3'
_chemical_formula_sum 'C10 H15 B O3'
_chemical_formula_weight 194.03
_chemical_name_systematic
;
(2-Butoxyphenyl)boronic acid
;
_space_group_IT_number 14
_symmetry_cell_setting monoclinic
_symmetry_space_group_name_Hall '-P 2ybc'
_symmetry_space_group_name_H-M 'P 1 21/c 1'
_atom_sites_solution_hydrogens geom
_atom_sites_solution_primary direct
_atom_sites_solution_secondary difmap
_audit_creation_method SHELXL97
_cell_angle_alpha 90
_cell_angle_beta 94.299(4)
_cell_angle_gamma 90
_cell_formula_units_Z 4
_cell_length_a 7.4809(4)
_cell_length_b 15.3510(7)
_cell_length_c 9.2824(4)
_cell_measurement_reflns_used 7109
_cell_measurement_temperature 102(2)
_cell_measurement_theta_max 30.0
_cell_measurement_theta_min 2.3
_cell_volume 1062.99(9)
_computing_cell_refinement 'CrysAlis RED (Oxford Diffraction, 2005)'
_computing_data_collection 'CrysAlis CCD (Oxford Diffraction, 2005)'
_computing_data_reduction 'CrysAlis RED (Oxford Diffraction, 2005)'
_computing_molecular_graphics 'DIAMOND (Brandenburg, 1999)'
_computing_publication_material 'SHELXL97 (Sheldrick, 2008)'
_computing_structure_refinement 'SHELXL97 (Sheldrick, 2008)'
_computing_structure_solution 'SHELXS97 (Sheldrick, 2008)'
_diffrn_ambient_temperature 102(2)
_diffrn_detector_area_resol_mean 8.6479
_diffrn_measured_fraction_theta_full 0.993
_diffrn_measured_fraction_theta_max 0.993
_diffrn_measurement_device_type 'Kuma KM4 CCD'
_diffrn_measurement_method \w
_diffrn_radiation_monochromator graphite
_diffrn_radiation_source 'fine-focus sealed tube'
_diffrn_radiation_type MoK\a
_diffrn_radiation_wavelength 0.71073
_diffrn_reflns_av_R_equivalents 0.012
_diffrn_reflns_av_sigmaI/netI 0.017
_diffrn_reflns_limit_h_max 9
_diffrn_reflns_limit_h_min -9
_diffrn_reflns_limit_k_max 19
_diffrn_reflns_limit_k_min -19
_diffrn_reflns_limit_l_max 11
_diffrn_reflns_limit_l_min -12
_diffrn_reflns_number 9363
_diffrn_reflns_theta_full 27.5
_diffrn_reflns_theta_max 27.5
_diffrn_reflns_theta_min 2.7
_diffrn_standards_decay_% 2
_diffrn_standards_number '1 frame'
_exptl_absorpt_coefficient_mu 0.086
_exptl_absorpt_correction_T_max 0.97
_exptl_absorpt_correction_T_min 0.92
_exptl_absorpt_correction_type multi-scan
_exptl_absorpt_process_details '(CrysAlis RED; Oxford Diffraction, 2005)'
_exptl_crystal_colour colourless
_exptl_crystal_density_diffrn 1.212
_exptl_crystal_density_method 'not measured'
_exptl_crystal_description prismatic
_exptl_crystal_F_000 416
_exptl_crystal_size_max 0.74
_exptl_crystal_size_mid 0.47
_exptl_crystal_size_min 0.32
_refine_diff_density_max 0.35
_refine_diff_density_min -0.16
_refine_ls_extinction_coef 0.015(3)
_refine_ls_extinction_expression Fc^*^=kFc[1+0.001xFc^2^\l^3^/sin(2\q)]^-1/4^
_refine_ls_extinction_method 'SHELXL97 (Sheldrick, 2008)'
_refine_ls_goodness_of_fit_ref 1.14
_refine_ls_hydrogen_treatment refall
_refine_ls_matrix_type full
_refine_ls_number_parameters 188
_refine_ls_number_reflns 2419
_refine_ls_number_restraints 0
_refine_ls_restrained_S_all 1.14
_refine_ls_R_factor_all 0.041
_refine_ls_R_factor_gt 0.032
_refine_ls_shift/su_max_lt 0.001
_refine_ls_shift/su_mean 0.000
_refine_ls_structure_factor_coef Fsqd
_refine_ls_weighting_details 'calc w = 1/[\s^2^(Fo^2^)+(0.0603P)^2^] where P=(Fo^2^+2Fc^2^)/3'
_refine_ls_weighting_scheme calc
_refine_ls_wR_factor_gt 0.094
_refine_ls_wR_factor_ref 0.096
_reflns_number_gt 1924
_reflns_number_total 2419
_reflns_threshold_expression I>2\s(I)
_cod_data_source_file tk2240.cif
_cod_data_source_block I
_cod_original_cell_volume 1062.98(9)
_cod_original_sg_symbol_H-M 'P 21/c'
_cod_database_code 2217674
_cod_database_fobs_code 2217674

loop_
_symmetry_equiv_pos_as_xyz
'x, y, z'
'-x, y+1/2, -z+1/2'
'-x, -y, -z'
'x, -y-1/2, z-1/2'

loop_
_atom_site_type_symbol
_atom_site_label
_atom_site_fract_x
_atom_site_fract_y
_atom_site_fract_z
_atom_site_U_iso_or_equiv
_atom_site_adp_type
_atom_site_calc_flag
_atom_site_occupancy
C C1 0.22865(11) 0.48929(6) 0.46605(10) 0.0187(2) Uani d 1
C C2 0.15354(11) 0.42983(6) 0.36299(10) 0.0181(2) Uani d 1
C C3 0.12666(12) 0.34464(6) 0.41017(11) 0.0213(2) Uani d 1
C C4 0.16761(12) 0.31891(6) 0.55234(11) 0.0242(2) Uani d 1
C C5 0.23872(12) 0.37970(7) 0.65050(10) 0.0244(2) Uani d 1
C C6 0.27140(12) 0.46477(6) 0.60865(10) 0.0219(2) Uani d 1
C C7 0.32860(12) 0.63751(6) 0.51594(10) 0.0196(2) Uani d 1
C C8 0.34388(13) 0.72079(6) 0.43222(10) 0.0205(2) Uani d 1
C C9 0.42380(14) 0.79405(6) 0.52702(11) 0.0236(2) Uani d 1
C C10 0.46998(16) 0.87395(7) 0.44072(13) 0.0324(3) Uani d 1
B B1 0.09189(13) 0.45600(7) 0.20334(11) 0.0189(2) Uani d 1
O O1 0.25505(9) 0.57244(4) 0.41655(7) 0.02163(19) Uani d 1
O O2 0.10984(9) 0.53922(4) 0.15252(7) 0.02530(19) Uani d 1
O O3 0.01624(9) 0.39432(4) 0.11431(8) 0.0266(2) Uani d 1
H H2O 0.157(2) 0.5714(9) 0.2219(17) 0.056(4) Uiso d 1
H H3O -0.0232(18) 0.4136(9) 0.0250(16) 0.055(4) Uiso d 1
H H3 0.0761(15) 0.3037(7) 0.3414(12) 0.027(3) Uiso d 1
H H4 0.1452(14) 0.2583(7) 0.5786(12) 0.028(3) Uiso d 1
H H5 0.2692(15) 0.3638(8) 0.7519(13) 0.034(3) Uiso d 1
H H6 0.3221(14) 0.5074(7) 0.6758(12) 0.029(3) Uiso d 1
H H7A 0.4484(14) 0.6175(7) 0.5556(10) 0.022(3) Uiso d 1
H H7B 0.2485(13) 0.6452(7) 0.5943(11) 0.019(2) Uiso d 1
H H8A 0.4243(13) 0.7100(6) 0.3536(11) 0.022(3) Uiso d 1
H H8B 0.2185(14) 0.7378(7) 0.3876(12) 0.026(3) Uiso d 1
H H9A 0.5375(14) 0.7721(7) 0.5801(12) 0.027(3) Uiso d 1
H H9B 0.3361(16) 0.8101(7) 0.5990(12) 0.030(3) Uiso d 1
H H10A 0.5591(18) 0.8578(8) 0.3676(15) 0.052(4) Uiso d 1
H H10B 0.3595(18) 0.8990(8) 0.3852(14) 0.045(3) Uiso d 1
H H10C 0.5225(16) 0.9206(8) 0.5042(13) 0.045(4) Uiso d 1

loop_
_atom_site_aniso_label
_atom_site_aniso_U_11
_atom_site_aniso_U_22
_atom_site_aniso_U_33
_atom_site_aniso_U_12
_atom_site_aniso_U_13
_atom_site_aniso_U_23
C1 0.0164(4) 0.0187(5) 0.0210(5) 0.0035(3) 0.0007(3) 0.0005(4)
C2 0.0152(4) 0.0192(5) 0.0200(4) 0.0025(3) 0.0009(3) 0.0001(4)
C3 0.0193(5) 0.0195(5) 0.0251(5) 0.0011(4) 0.0010(4) -0.0008(4)
C4 0.0241(5) 0.0203(5) 0.0284(5) 0.0027(4) 0.0032(4) 0.0056(4)
C5 0.0242(5) 0.0281(5) 0.0209(5) 0.0060(4) 0.0012(4) 0.0053(4)
C6 0.0229(5) 0.0233(5) 0.0190(5) 0.0035(4) -0.0016(4) -0.0015(4)
C7 0.0212(5) 0.0204(5) 0.0167(4) 0.0003(3) -0.0026(4) -0.0041(4)
C8 0.0223(5) 0.0216(5) 0.0171(5) 0.0011(4) -0.0020(4) -0.0013(4)
C9 0.0306(5) 0.0193(5) 0.0200(5) 0.0018(4) -0.0031(4) -0.0021(4)
C10 0.0397(6) 0.0234(5) 0.0332(6) -0.0038(5) -0.0032(5) 0.0012(5)
B1 0.0179(5) 0.0184(5) 0.0205(5) 0.0009(4) 0.0011(4) -0.0009(4)
O1 0.0289(4) 0.0173(4) 0.0176(3) -0.0030(3) -0.0047(3) -0.0005(3)
O2 0.0369(4) 0.0203(4) 0.0176(4) -0.0063(3) -0.0057(3) -0.0002(3)
O3 0.0363(4) 0.0194(4) 0.0225(4) -0.0020(3) -0.0090(3) -0.0008(3)

loop_
_atom_type_symbol
_atom_type_description
_atom_type_scat_dispersion_real
_atom_type_scat_dispersion_imag
_atom_type_scat_source
C C 0.0033 0.0016 'International Tables Vol C Tables 4.2.6.8 and 6.1.1.4'
H H 0.0000 0.0000 'International Tables Vol C Tables 4.2.6.8 and 6.1.1.4'
B B 0.0013 0.0007 'International Tables Vol C Tables 4.2.6.8 and 6.1.1.4'
O O 0.0106 0.0060 'International Tables Vol C Tables 4.2.6.8 and 6.1.1.4'

loop_
_geom_angle_atom_site_label_1
_geom_angle_atom_site_label_2
_geom_angle_atom_site_label_3
_geom_angle
O1 C1 C6 122.72(9)
O1 C1 C2 115.75(8)
C6 C1 C2 121.53(9)
C3 C2 C1 116.92(8)
C3 C2 B1 119.71(8)
C1 C2 B1 123.30(8)
C4 C3 C2 122.46(9)
C4 C3 H3 119.8(6)
C2 C3 H3 117.8(6)
C5 C4 C3 118.72(9)
C5 C4 H4 122.8(6)
C3 C4 H4 118.5(6)
C4 C5 C6 121.15(9)
C4 C5 H5 120.9(7)
C6 C5 H5 118.0(7)
C5 C6 C1 119.20(9)
C5 C6 H6 121.8(7)
C1 C6 H6 119.0(7)
O1 C7 C8 107.37(7)
O1 C7 H7A 108.3(6)
C8 C7 H7A 110.7(6)
O1 C7 H7B 109.4(6)
C8 C7 H7B 110.7(6)
H7A C7 H7B 110.3(8)
C7 C8 C9 111.76(7)
C7 C8 H8A 108.1(6)
C9 C8 H8A 108.3(6)
C7 C8 H8B 108.7(6)
C9 C8 H8B 110.6(6)
H8A C8 H8B 109.3(8)
C10 C9 C8 112.75(8)
C10 C9 H9A 108.1(6)
C8 C9 H9A 108.4(6)
C10 C9 H9B 109.8(6)
C8 C9 H9B 108.6(6)
H9A C9 H9B 109.1(9)
C9 C10 H10A 110.0(7)
C9 C10 H10B 111.4(7)
H10A C10 H10B 107.6(11)
C9 C10 H10C 111.5(7)
H10A C10 H10C 108.8(10)
H10B C10 H10C 107.4(10)
O3 B1 O2 119.28(8)
O3 B1 C2 118.50(8)
O2 B1 C2 122.22(8)
C1 O1 C7 119.14(7)
B1 O2 H2O 108.7(10)
B1 O3 H3O 114.9(9)

loop_
_geom_bond_atom_site_label_1
_geom_bond_atom_site_label_2
_geom_bond_distance
C1 O1 1.3758(11)
C1 C6 1.3902(13)
C1 C2 1.4083(13)
C2 C3 1.3984(13)
C2 B1 1.5710(13)
C3 C4 1.3895(13)
C3 H3 0.954(11)
C4 C5 1.3825(14)
C4 H4 0.980(10)
C5 C6 1.3895(14)
C5 H5 0.982(12)
C6 H6 0.962(12)
C7 O1 1.4408(10)
C7 C8 1.5050(13)
C7 H7A 0.992(10)
C7 H7B 0.983(10)
C8 C9 1.5223(13)
C8 H8A 0.994(10)
C8 H8B 1.030(10)
C9 C10 1.5189(14)
C9 H9A 1.009(11)
C9 H9B 1.001(12)
C10 H10A 1.017(14)
C10 H10B 1.017(13)
C10 H10C 0.990(13)
B1 O3 1.3526(12)
B1 O2 1.3718(12)
O2 H2O 0.864(16)
O3 H3O 0.909(15)

loop_
_geom_hbond_atom_site_label_D
_geom_hbond_atom_site_label_H
_geom_hbond_atom_site_label_A
_geom_hbond_site_symmetry_A
_geom_hbond_distance_DH
_geom_hbond_distance_HA
_geom_hbond_distance_DA
_geom_hbond_angle_DHA
O2 H2O O1 . 0.864(16) 1.900(16) 2.6547(9) 145.1(13)
O3 H3O O2 3_565 0.909(15) 1.870(15) 2.7776(9) 175.8(13)
C7 H7A C1 3_666 0.992(10) 2.939(10) 3.8346(12) 150.7(8)
C7 H7A C2 3_666 0.992(10) 3.103(10) 4.0850(12) 170.7(8)
C7 H7A C6 3_666 0.992(10) 2.965(10) 3.6436(13) 126.5(7)

loop_
_geom_torsion_atom_site_label_1
_geom_torsion_atom_site_label_2
_geom_torsion_atom_site_label_3
_geom_torsion_atom_site_label_4
_geom_torsion
_geom_torsion_publ_flag
O1 C1 C2 C3 179.49(7) ?
C6 C1 C2 C3 -1.00(13) ?
O1 C1 C2 B1 -3.50(13) ?
C6 C1 C2 B1 176.01(8) ?
C1 C2 C3 C4 1.34(13) ?
B1 C2 C3 C4 -175.78(8) ?
C2 C3 C4 C5 -0.45(14) ?
C3 C4 C5 C6 -0.84(14) ?
C4 C5 C6 C1 1.16(14) ?
O1 C1 C6 C5 179.27(8) ?
C2 C1 C6 C5 -0.21(14) ?
O1 C7 C8 C9 -179.00(7) n
C7 C8 C9 C10 170.24(9) n
C3 C2 B1 O3 -1.04(13) ?
C1 C2 B1 O3 -177.97(8) ?
C3 C2 B1 O2 177.95(8) ?
C1 C2 B1 O2 1.02(14) n
C6 C1 O1 C7 -0.53(12) ?
C2 C1 O1 C7 178.98(8) n
C8 C7 O1 C1 179.46(7) ?

loop_
_cod_related_entry_id
_cod_related_entry_database
_cod_related_entry_code
1 ChemSpider 4260376
